data_7226947
loop_
_publ_author_name
'Dresch, Lucielle Codeim'
'de Ara\'ujo, Bruno Bercini'
'CASAGRANDE, OSVALDO DE LAZARO'
'Stieler, Rafael'

_publ_section_title
;
 A novel class of nickel(II) complexes containing selenium-based bidentate
 ligands applied in ethylene oligomerization
;
_journal_name_full 'RSC Adv.'
_journal_paper_doi 10.1039/C6RA18987C
_journal_year 2016
_chemical_formula_moiety 'C31  H34  N4 Ni1  Se2  Br2  Cl2'
_chemical_formula_sum 'C31 H34 Br2 Cl2 N4 Ni Se2'
_chemical_formula_weight 909.97
_chemical_properties_physical Air-sensitive
_space_group_IT_number 2
_symmetry_cell_setting triclinic
_symmetry_Int_Tables_number 2
_symmetry_space_group_name_Hall '-P 1'
_symmetry_space_group_name_H-M 'P -1'
_atom_sites_solution_hydrogens geom
_audit_block_doi 10.5517/ccdc.csd.cc1lh89n
_audit_conform_dict_location ftp://ftp.iucr.org/pub/cif_core.dic
_audit_conform_dict_name cif_core.dic
_audit_conform_dict_version 2.4.3
_audit_creation_date 2016-03-08T13:50:29-00:00
_audit_creation_method 'WinGX routine CIF_UPDATE'
_audit_update_record
;
2016-04-15 deposited with the CCDC.
2016-10-27 downloaded from the CCDC.
;
_cell_angle_alpha 67.955(3)
_cell_angle_beta 89.956(3)
_cell_angle_gamma 83.980(3)
_cell_formula_units_Z 2
_cell_length_a 7.9476(5)
_cell_length_b 13.7447(10)
_cell_length_c 16.6566(13)
_cell_measurement_reflns_used 9942
_cell_measurement_temperature 100(2)
_cell_measurement_theta_max 30.57
_cell_measurement_theta_min 2.52
_cell_measurement_wavelength 0.71073
_cell_volume 1675.7(2)
_computing_cell_refinement 'SAINT v8.34A (Bruker, 2014)'
_computing_data_collection 'Bruker APEX2'
_computing_data_reduction 'SAINT v8.34A (Bruker, 2014)'
_computing_molecular_graphics 'Diamond 3.2i (Crystal Impact, 2014)'
_computing_publication_material 'APEX2 ; Bruker, 2014)'
_computing_structure_refinement 'SHELXL2014/6 (Sheldrick, 2015)'
_computing_structure_solution 'SHELXT-2014/6 (Sheldrick, 2015)'
_diffrn_ambient_temperature 100(2)
_diffrn_measured_fraction_theta_full 0.999
_diffrn_measured_fraction_theta_max 0.995
_diffrn_measurement_device_type 'Bruker X8 APEX-II CCD'
_diffrn_measurement_method '\f and \w scans'
_diffrn_radiation_probe x-ray
_diffrn_radiation_type MoK\a
_diffrn_radiation_wavelength 0.71073
_diffrn_reflns_av_R_equivalents 0.034
_diffrn_reflns_Laue_measured_fraction_full 0.999
_diffrn_reflns_Laue_measured_fraction_max 0.995
_diffrn_reflns_limit_h_max 11
_diffrn_reflns_limit_h_min -11
_diffrn_reflns_limit_k_max 19
_diffrn_reflns_limit_k_min -19
_diffrn_reflns_limit_l_max 23
_diffrn_reflns_limit_l_min -23
_diffrn_reflns_number 42143
_diffrn_reflns_point_group_measured_fraction_full 0.999
_diffrn_reflns_point_group_measured_fraction_max 0.995
_diffrn_reflns_theta_full 25.242
_diffrn_reflns_theta_max 30.567
_diffrn_reflns_theta_min 2.521
_diffrn_source 'sealed ceramic X-ray tube'
_exptl_absorpt_coefficient_mu 5.323
_exptl_absorpt_correction_T_max 0.7461
_exptl_absorpt_correction_T_min 0.5442
_exptl_absorpt_correction_type gaussian
_exptl_absorpt_process_details XPREP(Bruker,2014)
_exptl_crystal_colour yellow
_exptl_crystal_density_diffrn 1.803
_exptl_crystal_density_method 'not measured'
_exptl_crystal_description block
_exptl_crystal_F_000 896
_exptl_crystal_size_max 0.214
_exptl_crystal_size_mid 0.125
_exptl_crystal_size_min 0.042
_refine_diff_density_max 0.835
_refine_diff_density_min -0.935
_refine_diff_density_rms 0.105
_refine_ls_extinction_method none
_refine_ls_goodness_of_fit_ref 1.023
_refine_ls_hydrogen_treatment constr
_refine_ls_matrix_type full
_refine_ls_number_constraints 0
_refine_ls_number_parameters 379
_refine_ls_number_reflns 10249
_refine_ls_number_restraints 0
_refine_ls_restrained_S_all 1.023
_refine_ls_R_factor_all 0.0387
_refine_ls_R_factor_gt 0.0272
_refine_ls_shift/su_max 0.002
_refine_ls_shift/su_mean 0
_refine_ls_structure_factor_coef Fsqd
_refine_ls_weighting_details 'w=1/[\s^2^(Fo^2^)+(0.0261P)^2^+2.4738P] where P=(Fo^2^+2Fc^2^)/3'
_refine_ls_weighting_scheme calc
_refine_ls_wR_factor_gt 0.0629
_refine_ls_wR_factor_ref 0.0669
_reflns_number_gt 8609
_reflns_number_total 10249
_reflns_threshold_expression 'I > 2\s(I)'
_cod_data_source_file c6ra18987c2.cif
_cod_data_source_block RSLD058
_cod_depositor_comments
;
The following automatic conversions were performed:

'_exptl_absorpt_correction_type' value 'Gaussian' changed to
'gaussian' according to
/usr/data/users/saulius/crontab/automatic-downloads/rss-feeds/RSC/lib/dictionaries/cif_core.dic
dictionary named 'cif_core.dic' version 2.4.2 from 2011-04-26.

Automatic conversion script
Id: cif_fix_values 4268 2015-11-12 08:31:59Z antanas 
;
_cod_database_code 7226947

loop_
_symmetry_equiv_pos_as_xyz
'x, y, z'
'-x, -y, -z'

loop_
_atom_site_label
_atom_site_type_symbol
_atom_site_fract_x
_atom_site_fract_y
_atom_site_fract_z
_atom_site_U_iso_or_equiv
_atom_site_adp_type
_atom_site_occupancy
_atom_site_calc_flag
Se1 Se 0.58304(3) 0.12476(2) 0.69793(2) 0.01275(5) Uani 1 d
Br2 Br 0.33853(3) 0.37690(2) 0.70085(2) 0.01537(5) Uani 1 d
Br1 Br 0.87794(3) 0.13625(2) 0.83312(2) 0.01597(5) Uani 1 d
Se2 Se 0.72705(3) 0.37523(2) 0.84389(2) 0.01406(5) Uani 1 d
Ni Ni 0.61136(3) 0.26399(2) 0.76353(2) 0.01091(6) Uani 1 d
N4 N 0.8570(2) 0.42166(14) 0.67956(12) 0.0125(3) Uani 1 d
N3 N 0.7505(2) 0.35880(14) 0.66200(12) 0.0126(3) Uani 1 d
N2 N 0.4375(2) 0.07427(14) 0.86245(12) 0.0139(3) Uani 1 d
N1 N 0.4719(2) 0.16955(14) 0.86287(12) 0.0136(3) Uani 1 d
C12 C 0.2160(3) 0.15135(18) 0.66877(15) 0.0163(4) Uani 1 d
H12 H 0.209 0.1632 0.7214 0.02 Uiso 1 calc
C7 C 0.3730(3) 0.13365(16) 0.63684(14) 0.0141(4) Uani 1 d
C15 C 0.7181(3) 0.40347(17) 0.57612(14) 0.0131(4) Uani 1 d
C18 C 0.9182(3) 0.39668(18) 0.76675(15) 0.0154(4) Uani 1 d
H18A H 0.9779 0.4551 0.7696 0.019 Uiso 1 calc
H18B H 0.9994 0.3318 0.7855 0.019 Uiso 1 calc
C3 C 0.3708(3) 0.18695(18) 0.92176(15) 0.0161(4) Uani 1 d
C11 C 0.0689(3) 0.15160(18) 0.62307(16) 0.0180(4) Uani 1 d
H11 H -0.0391 0.1629 0.6446 0.022 Uiso 1 calc
C16 C 0.6100(3) 0.35815(18) 0.52920(15) 0.0167(4) Uani 1 d
H16A H 0.5686 0.2943 0.5706 0.025 Uiso 1 calc
H16B H 0.6767 0.3402 0.4862 0.025 Uiso 1 calc
H16C H 0.5135 0.4101 0.4999 0.025 Uiso 1 calc
C6 C 0.5324(3) 0.02456(16) 0.81184(15) 0.0160(4) Uani 1 d
H6A H 0.4671 -0.0291 0.8042 0.019 Uiso 1 calc
H6B H 0.64 -0.0124 0.8439 0.019 Uiso 1 calc
C1 C 0.3204(3) 0.03138(18) 0.92068(15) 0.0166(4) Uani 1 d
C19 C 0.6340(3) 0.52188(17) 0.79717(15) 0.0162(4) Uani 1 d
C10 C 0.0817(3) 0.13534(17) 0.54673(15) 0.0159(4) Uani 1 d
C2 C 0.2764(3) 0.10142(19) 0.96002(15) 0.0186(4) Uani 1 d
H2 H 0.1977 0.0936 1.0044 0.022 Uiso 1 calc
C13 C 0.8860(3) 0.50525(16) 0.60710(15) 0.0141(4) Uani 1 d
C24 C 0.5706(3) 0.56883(17) 0.71190(15) 0.0166(4) Uani 1 d
H24 H 0.5645 0.5275 0.6776 0.02 Uiso 1 calc
C5 C 0.2566(3) -0.0709(2) 0.93160(17) 0.0234(5) Uani 1 d
H5A H 0.3159 -0.1009 0.8931 0.035 Uiso 1 calc
H5B H 0.1348 -0.0589 0.917 0.035 Uiso 1 calc
H5C H 0.2772 -0.1202 0.9919 0.035 Uiso 1 calc
C8 C 0.3834(3) 0.11968(18) 0.55834(15) 0.0168(4) Uani 1 d
H8 H 0.4911 0.1094 0.5361 0.02 Uiso 1 calc
C4 C 0.3629(3) 0.28635(19) 0.93862(17) 0.0230(5) Uani 1 d
H4A H 0.4433 0.3317 0.9025 0.034 Uiso 1 calc
H4B H 0.3921 0.2694 0.9999 0.034 Uiso 1 calc
H4C H 0.2481 0.3234 0.9246 0.034 Uiso 1 calc
C9 C 0.2369(3) 0.12075(18) 0.51242(16) 0.0180(4) Uani 1 d
H9 H 0.2429 0.1117 0.4587 0.022 Uiso 1 calc
C20 C 0.6413(3) 0.5814(2) 0.84793(18) 0.0259(5) Uani 1 d
H20 H 0.6846 0.549 0.9062 0.031 Uiso 1 calc
C28 C 0.1585(3) 0.6059(2) 0.81390(19) 0.0275(5) Uani 1 d
H28 H 0.2122 0.559 0.7895 0.033 Uiso 1 calc
C27 C 0.0965(3) 0.7079(2) 0.76061(17) 0.0241(5) Uani 1 d
H27 H 0.1076 0.73 0.6997 0.029 Uiso 1 calc
C14 C 0.8002(3) 0.49429(17) 0.53978(15) 0.0151(4) Uani 1 d
H14 H 0.7973 0.5395 0.4803 0.018 Uiso 1 calc
C17 C 0.9869(3) 0.59031(18) 0.60771(16) 0.0194(5) Uani 1 d
H17A H 1.0313 0.574 0.6668 0.029 Uiso 1 calc
H17B H 0.9145 0.6579 0.5878 0.029 Uiso 1 calc
H17C H 1.0813 0.5951 0.569 0.029 Uiso 1 calc
C26 C 0.0181(3) 0.7787(2) 0.79436(18) 0.0250(5) Uani 1 d
C23 C 0.5163(3) 0.67641(18) 0.67701(16) 0.0197(5) Uani 1 d
H23 H 0.4746 0.7095 0.6185 0.024 Uiso 1 calc
C21 C 0.5851(4) 0.6889(2) 0.8134(2) 0.0310(6) Uani 1 d
H21 H 0.5889 0.7303 0.8478 0.037 Uiso 1 calc
C29 C 0.1425(4) 0.5724(2) 0.90245(19) 0.0336(6) Uani 1 d
H29 H 0.1838 0.5023 0.9392 0.04 Uiso 1 calc
C22 C 0.5241(3) 0.73439(18) 0.72869(18) 0.0230(5) Uani 1 d
C25 C -0.0500(5) 0.8885(2) 0.7359(2) 0.0407(7) Uani 1 d
H25A H -0.1004 0.9268 0.7707 0.061 Uiso 1 calc
H25B H -0.1365 0.8851 0.6954 0.061 Uiso 1 calc
H25C H 0.0424 0.9252 0.7032 0.061 Uiso 1 calc
C31 C 0.0044(4) 0.7437(2) 0.8841(2) 0.0320(6) Uani 1 d
H31 H -0.0478 0.7905 0.909 0.038 Uiso 1 calc
C30 C 0.0659(4) 0.6417(3) 0.93716(19) 0.0361(7) Uani 1 d
H30 H 0.0553 0.6191 0.9981 0.043 Uiso 1 calc
Cl1 Cl -0.10212(7) 0.13178(5) 0.49113(4) 0.02257(12) Uani 1 d
Cl2 Cl 0.45241(10) 0.86885(5) 0.68337(5) 0.03506(16) Uani 1 d

loop_
_atom_site_aniso_label
_atom_site_aniso_U_11
_atom_site_aniso_U_22
_atom_site_aniso_U_33
_atom_site_aniso_U_23
_atom_site_aniso_U_13
_atom_site_aniso_U_12
Se1 0.01259(9) 0.01343(9) 0.01221(11) -0.00492(8) 0.00105(7) -0.00110(7)
Br2 0.01191(9) 0.01576(10) 0.01579(11) -0.00368(8) -0.00094(7) 0.00124(7)
Br1 0.01338(10) 0.01700(10) 0.01413(11) -0.00303(8) -0.00187(7) 0.00221(7)
Se2 0.01551(10) 0.01627(10) 0.00963(10) -0.00401(8) -0.00037(7) -0.00173(7)
Ni 0.01069(12) 0.01136(12) 0.00946(13) -0.00268(10) 0.00046(9) -0.00076(9)
N4 0.0103(8) 0.0145(8) 0.0124(9) -0.0043(7) -0.0004(6) -0.0027(6)
N3 0.0111(8) 0.0139(8) 0.0133(9) -0.0053(7) -0.0002(6) -0.0025(6)
N2 0.0150(8) 0.0126(8) 0.0118(9) -0.0021(7) -0.0003(7) -0.0013(6)
N1 0.0144(8) 0.0133(8) 0.0124(9) -0.0039(7) 0.0016(6) -0.0012(6)
C12 0.0169(10) 0.0199(10) 0.0133(11) -0.0074(9) 0.0026(8) -0.0025(8)
C7 0.0155(10) 0.0123(9) 0.0139(11) -0.0038(8) -0.0001(8) -0.0032(7)
C15 0.0122(9) 0.0159(9) 0.0105(10) -0.0050(8) 0.0014(7) 0.0006(7)
C18 0.0122(9) 0.0195(10) 0.0144(11) -0.0060(8) -0.0003(7) -0.0025(7)
C3 0.0147(10) 0.0195(10) 0.0124(11) -0.0048(8) 0.0003(8) 0.0007(8)
C11 0.0149(10) 0.0204(11) 0.0183(12) -0.0062(9) 0.0020(8) -0.0040(8)
C16 0.0185(10) 0.0189(10) 0.0123(11) -0.0054(8) -0.0011(8) -0.0018(8)
C6 0.0211(10) 0.0112(9) 0.0140(11) -0.0031(8) 0.0002(8) -0.0007(7)
C1 0.0151(10) 0.0195(10) 0.0114(11) -0.0008(8) -0.0021(8) -0.0047(8)
C19 0.0166(10) 0.0165(10) 0.0164(11) -0.0071(9) 0.0005(8) -0.0021(8)
C10 0.0173(10) 0.0131(9) 0.0159(11) -0.0035(8) -0.0037(8) -0.0022(7)
C2 0.0152(10) 0.0251(11) 0.0121(11) -0.0028(9) 0.0027(8) -0.0042(8)
C13 0.0135(9) 0.0126(9) 0.0144(11) -0.0034(8) 0.0024(7) 0.0001(7)
C24 0.0179(10) 0.0167(10) 0.0172(11) -0.0087(9) 0.0013(8) -0.0016(8)
C5 0.0260(12) 0.0231(12) 0.0197(13) -0.0044(10) 0.0019(9) -0.0111(9)
C8 0.0181(10) 0.0177(10) 0.0153(11) -0.0071(9) 0.0028(8) -0.0027(8)
C4 0.0267(12) 0.0222(11) 0.0215(13) -0.0103(10) 0.0101(10) -0.0020(9)
C9 0.0219(11) 0.0191(10) 0.0150(11) -0.0087(9) 0.0007(8) -0.0021(8)
C20 0.0336(14) 0.0262(12) 0.0208(13) -0.0130(10) -0.0055(10) 0.0003(10)
C28 0.0290(13) 0.0263(13) 0.0294(15) -0.0127(11) 0.0021(11) -0.0041(10)
C27 0.0288(13) 0.0269(12) 0.0185(13) -0.0097(10) 0.0030(9) -0.0067(10)
C14 0.0165(10) 0.0152(10) 0.0112(10) -0.0026(8) 0.0019(8) -0.0006(7)
C17 0.0206(11) 0.0152(10) 0.0206(12) -0.0041(9) 0.0017(9) -0.0047(8)
C26 0.0258(12) 0.0247(12) 0.0268(14) -0.0112(11) 0.0029(10) -0.0077(9)
C23 0.0211(11) 0.0177(10) 0.0193(12) -0.0063(9) -0.0004(9) -0.0010(8)
C21 0.0442(16) 0.0249(13) 0.0318(16) -0.0203(12) -0.0063(12) -0.0011(11)
C29 0.0384(16) 0.0308(14) 0.0258(15) -0.0036(12) -0.0065(12) -0.0055(11)
C22 0.0269(12) 0.0150(10) 0.0287(14) -0.0101(10) -0.0014(10) -0.0025(9)
C25 0.0502(19) 0.0267(14) 0.044(2) -0.0127(14) 0.0017(15) 0.0004(13)
C31 0.0333(14) 0.0418(16) 0.0325(16) -0.0250(13) 0.0098(12) -0.0130(12)
C30 0.0466(17) 0.0470(18) 0.0154(13) -0.0096(12) 0.0006(12) -0.0165(14)
Cl1 0.0192(3) 0.0258(3) 0.0240(3) -0.0111(2) -0.0055(2) -0.0020(2)
Cl2 0.0485(4) 0.0154(3) 0.0429(4) -0.0139(3) -0.0058(3) 0.0008(3)

loop_
_atom_type_symbol
_atom_type_description
_atom_type_scat_dispersion_real
_atom_type_scat_dispersion_imag
_atom_type_scat_source
C C 0.0033 0.0016 'International Tables Vol C Tables 4.2.6.8 and 6.1.1.4'
H H 0 0 'International Tables Vol C Tables 4.2.6.8 and 6.1.1.4'
N N 0.0061 0.0033 'International Tables Vol C Tables 4.2.6.8 and 6.1.1.4'
Ni Ni 0.3393 1.1124 'International Tables Vol C Tables 4.2.6.8 and 6.1.1.4'
Se Se -0.0929 2.2259 'International Tables Vol C Tables 4.2.6.8 and 6.1.1.4'
Br Br -0.2901 2.4595 'International Tables Vol C Tables 4.2.6.8 and 6.1.1.4'
Cl Cl 0.1484 0.1585 'International Tables Vol C Tables 4.2.6.8 and 6.1.1.4'

loop_
_geom_angle_atom_site_label_1
_geom_angle_atom_site_label_2
_geom_angle_atom_site_label_3
_geom_angle
C7 Se1 C6 98.88(9)
C7 Se1 Ni 117.38(7)
C6 Se1 Ni 89.64(7)
C19 Se2 C18 94.38(9)
C19 Se2 Ni 113.41(7)
C18 Se2 Ni 87.89(7)
N1 Ni N3 179.23(7)
N1 Ni Br2 87.29(5)
N3 Ni Br2 92.39(5)
N1 Ni Se1 84.37(5)
N3 Ni Se1 94.98(5)
Br2 Ni Se1 97.399(12)
N1 Ni Br1 88.82(5)
N3 Ni Br1 91.48(5)
Br2 Ni Br1 175.626(13)
Se1 Ni Br1 80.228(11)
N1 Ni Se2 98.41(5)
N3 Ni Se2 82.33(5)
Br2 Ni Se2 99.141(12)
Se1 Ni Se2 163.335(13)
Br1 Ni Se2 83.395(12)
C13 N4 N3 111.74(18)
C13 N4 C18 128.17(18)
N3 N4 C18 120.06(17)
C15 N3 N4 104.84(17)
C15 N3 Ni 131.79(14)
N4 N3 Ni 118.42(14)
C1 N2 N1 111.80(18)
C1 N2 C6 126.41(19)
N1 N2 C6 121.44(17)
C3 N1 N2 105.17(17)
C3 N1 Ni 134.36(15)
N2 N1 Ni 118.75(14)
C7 C12 C11 119.6(2)
C7 C12 H12 120.2
C11 C12 H12 120.2
C12 C7 C8 120.3(2)
C12 C7 Se1 122.69(17)
C8 C7 Se1 117.04(16)
N3 C15 C14 110.69(19)
N3 C15 C16 122.55(19)
C14 C15 C16 126.8(2)
N4 C18 Se2 109.51(14)
N4 C18 H18A 109.8
Se2 C18 H18A 109.8
N4 C18 H18B 109.8
Se2 C18 H18B 109.8
H18A C18 H18B 108.2
N1 C3 C2 110.2(2)
N1 C3 C4 122.2(2)
C2 C3 C4 127.6(2)
C10 C11 C12 119.4(2)
C10 C11 H11 120.3
C12 C11 H11 120.3
C15 C16 H16A 109.5
C15 C16 H16B 109.5
H16A C16 H16B 109.5
C15 C16 H16C 109.5
H16A C16 H16C 109.5
H16B C16 H16C 109.5
N2 C6 Se1 112.87(14)
N2 C6 H6A 109
Se1 C6 H6A 109
N2 C6 H6B 109
Se1 C6 H6B 109
H6A C6 H6B 107.8
N2 C1 C2 106.42(19)
N2 C1 C5 122.7(2)
C2 C1 C5 130.8(2)
C20 C19 C24 120.4(2)
C20 C19 Se2 119.04(18)
C24 C19 Se2 120.45(17)
C11 C10 C9 122.0(2)
C11 C10 Cl1 119.41(17)
C9 C10 Cl1 118.61(18)
C1 C2 C3 106.4(2)
C1 C2 H2 126.8
C3 C2 H2 126.8
N4 C13 C14 106.23(19)
N4 C13 C17 123.5(2)
C14 C13 C17 130.3(2)
C23 C24 C19 119.8(2)
C23 C24 H24 120.1
C19 C24 H24 120.1
C1 C5 H5A 109.5
C1 C5 H5B 109.5
H5A C5 H5B 109.5
C1 C5 H5C 109.5
H5A C5 H5C 109.5
H5B C5 H5C 109.5
C9 C8 C7 120.2(2)
C9 C8 H8 119.9
C7 C8 H8 119.9
C3 C4 H4A 109.5
C3 C4 H4B 109.5
H4A C4 H4B 109.5
C3 C4 H4C 109.5
H4A C4 H4C 109.5
H4B C4 H4C 109.5
C10 C9 C8 118.6(2)
C10 C9 H9 120.7
C8 C9 H9 120.7
C19 C20 C21 119.8(2)
C19 C20 H20 120.1
C21 C20 H20 120.1
C29 C28 C27 120.0(3)
C29 C28 H28 120
C27 C28 H28 120
C28 C27 C26 121.4(3)
C28 C27 H27 119.3
C26 C27 H27 119.3
C13 C14 C15 106.46(19)
C13 C14 H14 126.8
C15 C14 H14 126.8
C13 C17 H17A 109.5
C13 C17 H17B 109.5
H17A C17 H17B 109.5
C13 C17 H17C 109.5
H17A C17 H17C 109.5
H17B C17 H17C 109.5
C27 C26 C31 117.8(3)
C27 C26 C25 120.8(3)
C31 C26 C25 121.5(3)
C22 C23 C24 119.0(2)
C22 C23 H23 120.5
C24 C23 H23 120.5
C22 C21 C20 119.1(2)
C22 C21 H21 120.5
C20 C21 H21 120.5
C30 C29 C28 119.4(3)
C30 C29 H29 120.3
C28 C29 H29 120.3
C21 C22 C23 121.9(2)
C21 C22 Cl2 120.29(19)
C23 C22 Cl2 117.8(2)
C26 C25 H25A 109.5
C26 C25 H25B 109.5
H25A C25 H25B 109.5
C26 C25 H25C 109.5
H25A C25 H25C 109.5
H25B C25 H25C 109.5
C30 C31 C26 120.8(3)
C30 C31 H31 119.6
C26 C31 H31 119.6
C29 C30 C31 120.6(3)
C29 C30 H30 119.7
C31 C30 H30 119.7

loop_
_geom_bond_atom_site_label_1
_geom_bond_atom_site_label_2
_geom_bond_distance
Se1 C7 1.925(2)
Se1 C6 1.952(2)
Se1 Ni 2.5627(4)
Br2 Ni 2.5063(4)
Br1 Ni 2.5711(4)
Se2 C19 1.930(2)
Se2 C18 1.963(2)
Se2 Ni 2.6092(4)
Ni N1 2.0830(18)
Ni N3 2.1038(18)
N4 C13 1.358(3)
N4 N3 1.375(2)
N4 C18 1.434(3)
N3 C15 1.341(3)
N2 C1 1.356(3)
N2 N1 1.368(2)
N2 C6 1.439(3)
N1 C3 1.341(3)
C12 C7 1.389(3)
C12 C11 1.395(3)
C12 H12 0.95
C7 C8 1.392(3)
C15 C14 1.398(3)
C15 C16 1.488(3)
C18 H18A 0.99
C18 H18B 0.99
C3 C2 1.405(3)
C3 C4 1.490(3)
C11 C10 1.373(3)
C11 H11 0.95
C16 H16A 0.98
C16 H16B 0.98
C16 H16C 0.98
C6 H6A 0.99
C6 H6B 0.99
C1 C2 1.372(3)
C1 C5 1.492(3)
C19 C20 1.384(3)
C19 C24 1.390(3)
C10 C9 1.386(3)
C10 Cl1 1.745(2)
C2 H2 0.95
C13 C14 1.376(3)
C13 C17 1.489(3)
C24 C23 1.390(3)
C24 H24 0.95
C5 H5A 0.98
C5 H5B 0.98
C5 H5C 0.98
C8 C9 1.390(3)
C8 H8 0.95
C4 H4A 0.98
C4 H4B 0.98
C4 H4C 0.98
C9 H9 0.95
C20 C21 1.392(4)
C20 H20 0.95
C28 C29 1.381(4)
C28 C27 1.385(4)
C28 H28 0.95
C27 C26 1.390(4)
C27 H27 0.95
C14 H14 0.95
C17 H17A 0.98
C17 H17B 0.98
C17 H17C 0.98
C26 C31 1.396(4)
C26 C25 1.498(4)
C23 C22 1.380(3)
C23 H23 0.95
C21 C22 1.375(4)
C21 H21 0.95
C29 C30 1.379(5)
C29 H29 0.95
C22 Cl2 1.744(2)
C25 H25A 0.98
C25 H25B 0.98
C25 H25C 0.98
C31 C30 1.382(4)
C31 H31 0.95
C30 H30 0.95
